data_7002272
loop_
_publ_author_name
'Hitchcock, Peter B.'
'Lappert, Michael F.'
'Li, Gang'
'Coles, Martyn P.'

_publ_section_title
;
 Synthesis and structures of \b-dialdiminatoantimony(III) halides and
 \b-dialdiminium hexahalogenoantimoniates
;
_journal_coden_ASTM DTARAF
_journal_issue 37
_journal_name_full 'Dalton Transactions'
_journal_page_first 7820
_journal_page_last 7826
_journal_paper_doi 10.1039/b905929f
_journal_year 2009
_chemical_compound_source 'synthesis as described'
_chemical_formula_moiety 'C33 H43 N2, 2(C4 H10 O), Cl6 Sb'
_chemical_formula_sum 'C41 H63 Cl6 N2 O2 Sb'
_chemical_formula_weight 950.38
_space_group_IT_number 15
_symmetry_cell_setting monoclinic
_symmetry_Int_Tables_number 15
_symmetry_space_group_name_Hall '-C 2yc'
_symmetry_space_group_name_H-M 'C 1 2/c 1'
_atom_sites_solution_hydrogens geom
_atom_sites_solution_primary direct
_atom_sites_solution_secondary difmap
_audit_conform_dict_location ftp://ftp.iucr.org/pub/cif_core.dic
_audit_conform_dict_name cif_core.dic
_audit_conform_dict_version 2.3
_audit_creation_date 2005-09-06T09:36:51-00:00
_audit_creation_method 'WinGX routine CIF_UPDATE'
_cell_angle_alpha 90
_cell_angle_beta 94.765(2)
_cell_angle_gamma 90
_cell_formula_units_Z 4
_cell_length_a 11.3613(3)
_cell_length_b 16.9485(6)
_cell_length_c 25.5387(6)
_cell_measurement_reflns_used 46310
_cell_measurement_temperature 173(2)
_cell_measurement_theta_max 26.022
_cell_measurement_theta_min 3.395
_cell_measurement_wavelength 0.71073
_cell_volume 4900.7(2)
_computing_cell_refinement 'HKL Scalepack (Otwinowski & Minor 1997)'
_computing_data_collection 'Collect (Nonius BV, 1997-2000)'
_computing_data_reduction 'HKL Denzo and Scalepack (Otwinowski & Minor 1997)'
_computing_molecular_graphics 'Ortep-3 for Windows (Farrugia, 1997)'
_computing_publication_material 'WinGX publication routines (Farrugia, 1999)'
_computing_structure_refinement 'SHELXL-97 (Sheldrick, 1997)'
_computing_structure_solution 'SHELXS-86 (Sheldrick, 1986)'
_diffrn_ambient_temperature 173(2)
_diffrn_detector 'CCD plate'
_diffrn_detector_area_resol_mean 9
_diffrn_measured_fraction_theta_full 0.973
_diffrn_measured_fraction_theta_max 0.973
_diffrn_measurement_device '95mm CCD camera on \k-goniostat'
_diffrn_measurement_device_type KappaCCD
_diffrn_measurement_method 'CCD rotation images, thick slices'
_diffrn_orient_matrix_type 'by Nonius Collect from scalepack cell'
_diffrn_orient_matrix_UB_11 0.705543E-1
_diffrn_orient_matrix_UB_12 0.263376E-1
_diffrn_orient_matrix_UB_13 -0.131836E-1
_diffrn_orient_matrix_UB_21 -0.531102E-1
_diffrn_orient_matrix_UB_22 0.361128E-1
_diffrn_orient_matrix_UB_23 -0.22074E-1
_diffrn_orient_matrix_UB_31 0.15507E-2
_diffrn_orient_matrix_UB_32 0.385158E-1
_diffrn_orient_matrix_UB_33 0.297119E-1
_diffrn_radiation_monochromator graphite
_diffrn_radiation_probe x-ray
_diffrn_radiation_type MoK\a
_diffrn_radiation_wavelength 0.71073
_diffrn_reflns_av_R_equivalents 0.087
_diffrn_reflns_av_unetI/netI 0.0556
_diffrn_reflns_limit_h_max 14
_diffrn_reflns_limit_h_min -13
_diffrn_reflns_limit_k_max 20
_diffrn_reflns_limit_k_min -20
_diffrn_reflns_limit_l_max 28
_diffrn_reflns_limit_l_min -31
_diffrn_reflns_number 17775
_diffrn_reflns_theta_full 26.03
_diffrn_reflns_theta_max 26.03
_diffrn_reflns_theta_min 3.74
_diffrn_source 'Enraf Nonius FR590'
_exptl_absorpt_coefficient_mu 0.923
_exptl_absorpt_correction_T_max 0.8885
_exptl_absorpt_correction_T_min 0.7034
_exptl_absorpt_correction_type multi-scan
_exptl_absorpt_process_details
;
[c.f. r.h. blessing, acta cryst. (1995), a51, 33-38]
;
_exptl_crystal_colour colourless
_exptl_crystal_density_diffrn 1.288
_exptl_crystal_density_method 'not measured'
_exptl_crystal_description prism
_exptl_crystal_F_000 1968
_exptl_crystal_size_max 0.3
_exptl_crystal_size_mid 0.25
_exptl_crystal_size_min 0.25
_refine_diff_density_max 1.244
_refine_diff_density_min -0.767
_refine_diff_density_rms 0.093
_refine_ls_extinction_method none
_refine_ls_goodness_of_fit_ref 1.061
_refine_ls_hydrogen_treatment constr
_refine_ls_matrix_type full
_refine_ls_number_parameters 237
_refine_ls_number_reflns 4713
_refine_ls_number_restraints 0
_refine_ls_restrained_S_all 1.061
_refine_ls_R_factor_all 0.0749
_refine_ls_R_factor_gt 0.0608
_refine_ls_shift/su_max 0
_refine_ls_shift/su_mean 0
_refine_ls_structure_factor_coef Fsqd
_refine_ls_weighting_details 'calc w=1/[\s^2^(Fo^2^)+(0.0541P)^2^+28.9353P] where P=(Fo^2^+2Fc^2^)/3'
_refine_ls_weighting_scheme calc
_refine_ls_wR_factor_gt 0.1496
_refine_ls_wR_factor_ref 0.1596
_reflns_number_gt 3845
_reflns_number_total 4713
_reflns_threshold_expression >2sigma(I)
_cod_data_source_file B905929f.txt
_cod_data_source_block (4)-sep105_revised
_cod_original_sg_symbol_H-M C2/c
_cod_database_code 7002272

loop_
_symmetry_equiv_pos_as_xyz
'x, y, z'
'x, -y, z+1/2'
'x+1/2, y+1/2, z'
'x+1/2, -y+1/2, z+1/2'
'-x, -y, -z'
'-x, y, -z-1/2'
'-x+1/2, -y+1/2, -z'
'-x+1/2, y+1/2, -z-1/2'

loop_
_atom_site_label
_atom_site_type_symbol
_atom_site_fract_x
_atom_site_fract_y
_atom_site_fract_z
_atom_site_U_iso_or_equiv
_atom_site_adp_type
_atom_site_occupancy
_atom_site_symmetry_multiplicity
_atom_site_calc_flag
_atom_site_refinement_flags
_atom_site_disorder_assembly
_atom_site_disorder_group
Sb Sb 0.5 0.43026(3) 0.25 0.04323(18) Uani 1 2 d S . .
Cl1 Cl 0.37638(13) 0.42980(9) 0.17071(6) 0.0589(4) Uani 1 1 d . . .
Cl2 Cl 0.38138(13) 0.52892(9) 0.28477(6) 0.0619(4) Uani 1 1 d . . .
Cl3 Cl 0.38416(12) 0.32988(8) 0.28515(6) 0.0554(4) Uani 1 1 d . . .
O O -0.0630(4) 0.4458(2) 0.10703(15) 0.0649(11) Uani 1 1 d . . .
N N 0.0112(3) 0.5878(2) 0.15633(12) 0.0301(8) Uani 1 1 d . . .
H0 H 0.011 0.5368 0.1498 0.036 Uiso 1 1 calc R . .
C1 C 0.0082(4) 0.6132(3) 0.20485(15) 0.0314(9) Uani 1 1 d . . .
H1 H 0.012 0.6687 0.2097 0.038 Uiso 1 1 calc R . .
C2 C 0 0.5679(4) 0.25 0.0297(12) Uani 1 2 d S . .
C3 C 0 0.4812(4) 0.25 0.0290(12) Uani 1 2 d S . .
C4 C 0.0902(4) 0.4385(3) 0.22985(17) 0.0385(10) Uani 1 1 d . . .
H4 H 0.1532 0.466 0.2157 0.046 Uiso 1 1 calc R . .
C5 C 0.0905(5) 0.3571(3) 0.2299(2) 0.0539(14) Uani 1 1 d . . .
H5 H 0.1535 0.3295 0.2159 0.065 Uiso 1 1 calc R . .
C6 C 0 0.3152(5) 0.25 0.055(2) Uani 1 2 d S . .
H6 H 0 0.2592 0.25 0.066 Uiso 1 2 calc SR . .
C7 C 0.0149(4) 0.6437(3) 0.11343(15) 0.0350(10) Uani 1 1 d . . .
C8 C -0.0912(4) 0.6780(3) 0.09361(16) 0.0376(10) Uani 1 1 d . . .
C9 C -0.0834(5) 0.7357(3) 0.05525(18) 0.0480(12) Uani 1 1 d . . .
H9 H -0.1533 0.7613 0.041 0.058 Uiso 1 1 calc R . .
C10 C 0.0237(5) 0.7565(3) 0.03742(19) 0.0530(14) Uani 1 1 d . . .
H10 H 0.0271 0.7971 0.012 0.064 Uiso 1 1 calc R . .
C11 C 0.1255(5) 0.7187(3) 0.05620(18) 0.0511(13) Uani 1 1 d . . .
H11 H 0.198 0.7322 0.0424 0.061 Uiso 1 1 calc R . .
C12 C 0.1247(4) 0.6607(3) 0.09538(16) 0.0387(10) Uani 1 1 d . . .
C13 C -0.2090(4) 0.6550(3) 0.11329(18) 0.0431(11) Uani 1 1 d . . .
H13 H -0.1986 0.603 0.1316 0.052 Uiso 1 1 calc R . .
C14 C -0.3064(5) 0.6455(5) 0.0686(2) 0.0702(18) Uani 1 1 d . . .
H14A H -0.3804 0.6306 0.0831 0.105 Uiso 1 1 calc R . .
H14B H -0.2838 0.6044 0.0444 0.105 Uiso 1 1 calc R . .
H14C H -0.3174 0.6956 0.0495 0.105 Uiso 1 1 calc R . .
C15 C -0.2479(6) 0.7155(4) 0.1531(2) 0.0673(16) Uani 1 1 d . . .
H15A H -0.3237 0.6992 0.1654 0.101 Uiso 1 1 calc R . .
H15B H -0.2565 0.7674 0.1364 0.101 Uiso 1 1 calc R . .
H15C H -0.1883 0.7184 0.1831 0.101 Uiso 1 1 calc R . .
C16 C 0.2381(4) 0.6207(3) 0.11818(19) 0.0451(11) Uani 1 1 d . . .
H16 H 0.2154 0.5685 0.1326 0.054 Uiso 1 1 calc R . .
C17 C 0.2959(6) 0.6688(4) 0.1639(3) 0.0671(17) Uani 1 1 d . . .
H17A H 0.368 0.6421 0.1782 0.101 Uiso 1 1 calc R . .
H17B H 0.241 0.6736 0.1913 0.101 Uiso 1 1 calc R . .
H17C H 0.3157 0.7214 0.1514 0.101 Uiso 1 1 calc R . .
C18 C 0.3241(6) 0.6047(5) 0.0770(3) 0.081(2) Uani 1 1 d . . .
H18A H 0.3948 0.5787 0.0936 0.122 Uiso 1 1 calc R . .
H18B H 0.3465 0.6546 0.0613 0.122 Uiso 1 1 calc R . .
H18C H 0.2866 0.5703 0.0497 0.122 Uiso 1 1 calc R . .
C19 C -0.0119(9) 0.3906(6) 0.0766(4) 0.115(3) Uani 1 1 d . . .
H19A H -0.0651 0.3789 0.0448 0.138 Uiso 1 1 calc R . .
H19B H 0.0022 0.341 0.0966 0.138 Uiso 1 1 calc R . .
C20 C 0.1026(9) 0.4230(6) 0.0610(4) 0.125(4) Uani 1 1 d . . .
H20A H 0.1403 0.3841 0.0395 0.188 Uiso 1 1 calc R . .
H20B H 0.1547 0.4344 0.0926 0.188 Uiso 1 1 calc R . .
H20C H 0.0878 0.4716 0.0408 0.188 Uiso 1 1 calc R . .
C21 C -0.1734(6) 0.4168(4) 0.1261(3) 0.0682(17) Uani 1 1 d . . .
H21A H -0.1618 0.3615 0.1379 0.082 Uiso 1 1 calc R . .
H21B H -0.1916 0.4486 0.1569 0.082 Uiso 1 1 calc R . .
C22 C -0.2745(8) 0.4200(5) 0.0868(3) 0.098(3) Uani 1 1 d . . .
H22A H -0.3447 0.3996 0.1021 0.147 Uiso 1 1 calc R . .
H22B H -0.2581 0.3877 0.0564 0.147 Uiso 1 1 calc R . .
H22C H -0.2884 0.4747 0.0756 0.147 Uiso 1 1 calc R . .

loop_
_atom_site_aniso_label
_atom_site_aniso_U_11
_atom_site_aniso_U_22
_atom_site_aniso_U_33
_atom_site_aniso_U_23
_atom_site_aniso_U_13
_atom_site_aniso_U_12
Sb 0.0420(3) 0.0318(3) 0.0571(3) 0 0.0116(2) 0
Cl1 0.0552(8) 0.0590(9) 0.0624(8) 0.0057(7) 0.0040(6) 0.0067(7)
Cl2 0.0639(8) 0.0414(8) 0.0842(10) -0.0044(7) 0.0287(7) 0.0090(6)
Cl3 0.0511(7) 0.0422(7) 0.0747(9) 0.0075(6) 0.0163(6) -0.0071(6)
O 0.091(3) 0.049(2) 0.053(2) -0.0186(19) -0.003(2) -0.007(2)
N 0.045(2) 0.0227(18) 0.0231(16) 0.0019(13) 0.0059(15) 0.0002(14)
C1 0.043(2) 0.027(2) 0.025(2) -0.0014(16) 0.0046(17) -0.0039(18)
C2 0.039(3) 0.029(3) 0.022(3) 0 0.003(2) 0
C3 0.030(3) 0.036(3) 0.021(3) 0 0.000(2) 0
C4 0.038(2) 0.040(3) 0.039(2) 0.004(2) 0.0063(19) 0.005(2)
C5 0.061(3) 0.045(3) 0.054(3) -0.012(3) -0.002(3) 0.021(3)
C6 0.077(5) 0.037(4) 0.049(4) 0 -0.017(4) 0
C7 0.053(3) 0.032(2) 0.0208(19) 0.0024(17) 0.0067(18) -0.003(2)
C8 0.054(3) 0.034(2) 0.025(2) 0.0012(18) 0.0001(19) -0.001(2)
C9 0.064(3) 0.045(3) 0.034(2) 0.010(2) -0.004(2) -0.001(2)
C10 0.074(4) 0.049(3) 0.035(2) 0.019(2) 0.001(2) -0.006(3)
C11 0.064(3) 0.055(3) 0.035(2) 0.009(2) 0.013(2) -0.013(3)
C12 0.053(3) 0.036(3) 0.027(2) 0.0014(18) 0.0083(19) -0.004(2)
C13 0.049(3) 0.043(3) 0.037(2) 0.009(2) 0.004(2) 0.002(2)
C14 0.061(4) 0.089(5) 0.058(3) 0.011(3) -0.007(3) -0.011(3)
C15 0.075(4) 0.062(4) 0.068(4) -0.007(3) 0.025(3) 0.007(3)
C16 0.048(3) 0.044(3) 0.044(3) 0.007(2) 0.012(2) 0.000(2)
C17 0.066(4) 0.051(4) 0.081(4) 0.000(3) -0.019(3) 0.002(3)
C18 0.062(4) 0.114(6) 0.072(4) 0.023(4) 0.033(3) 0.019(4)
C19 0.125(8) 0.095(7) 0.125(7) -0.062(6) 0.017(6) -0.004(6)
C20 0.105(7) 0.134(9) 0.142(8) -0.088(7) 0.043(6) -0.028(6)
C21 0.078(4) 0.069(4) 0.058(4) -0.002(3) 0.008(3) -0.018(3)
C22 0.107(6) 0.095(7) 0.090(5) -0.018(5) -0.005(5) -0.033(5)

loop_
_atom_type_symbol
_atom_type_description
_atom_type_scat_dispersion_real
_atom_type_scat_dispersion_imag
_atom_type_scat_source
C C 0.0033 0.0016 'International Tables Vol C Tables 4.2.6.8 and 6.1.1.4'
H H 0 0 'International Tables Vol C Tables 4.2.6.8 and 6.1.1.4'
Cl Cl 0.1484 0.1585 'International Tables Vol C Tables 4.2.6.8 and 6.1.1.4'
N N 0.0061 0.0033 'International Tables Vol C Tables 4.2.6.8 and 6.1.1.4'
Sb Sb -0.5866 1.5461 'International Tables Vol C Tables 4.2.6.8 and 6.1.1.4'
O O 0.0106 0.006 'International Tables Vol C Tables 4.2.6.8 and 6.1.1.4'

loop_
_geom_angle_atom_site_label_1
_geom_angle_atom_site_label_2
_geom_angle_atom_site_label_3
_geom_angle
_geom_angle_site_symmetry_1
_geom_angle_site_symmetry_3
_geom_angle_publ_flag
Cl2 Sb Cl2 90.08(7) 6_656 . ?
Cl2 Sb Cl1 90.42(6) 6_656 6_656 ?
Cl2 Sb Cl1 89.84(6) . 6_656 ?
Cl2 Sb Cl1 89.84(6) 6_656 . ?
Cl2 Sb Cl1 90.42(6) . . ?
Cl1 Sb Cl1 179.62(8) 6_656 . ?
Cl2 Sb Cl3 90.78(5) 6_656 6_656 ?
Cl2 Sb Cl3 178.96(5) . 6_656 ?
Cl1 Sb Cl3 90.75(5) 6_656 6_656 ?
Cl1 Sb Cl3 88.98(5) . 6_656 ?
Cl2 Sb Cl3 178.96(5) 6_656 . ?
Cl2 Sb Cl3 90.78(5) . . ?
Cl1 Sb Cl3 88.98(5) 6_656 . ?
Cl1 Sb Cl3 90.75(5) . . ?
Cl3 Sb Cl3 88.37(7) 6_656 . ?
C19 O C21 111.9(6) . . ?
C1 N C7 120.1(4) . . ?
C1 N H0 119.9 . . ?
C7 N H0 119.9 . . ?
N C1 C2 127.4(4) . . ?
N C1 H1 116.3 . . ?
C2 C1 H1 116.3 . . ?
C1 C2 C1 113.3(6) 6_556 . ?
C1 C2 C3 123.4(3) 6_556 . ?
C1 C2 C3 123.4(3) . . ?
C4 C3 C4 117.1(6) . 6_556 ?
C4 C3 C2 121.4(3) . . ?
C4 C3 C2 121.4(3) 6_556 . ?
C5 C4 C3 121.6(5) . . ?
C5 C4 H4 119.2 . . ?
C3 C4 H4 119.2 . . ?
C4 C5 C6 120.8(5) . . ?
C4 C5 H5 119.6 . . ?
C6 C5 H5 119.6 . . ?
C5 C6 C5 118.2(7) . 6_556 ?
C5 C6 H6 120.9 . . ?
C5 C6 H6 120.9 6_556 . ?
C12 C7 C8 124.3(4) . . ?
C12 C7 N 117.8(4) . . ?
C8 C7 N 117.9(4) . . ?
C9 C8 C7 116.4(4) . . ?
C9 C8 C13 121.5(4) . . ?
C7 C8 C13 122.1(4) . . ?
C10 C9 C8 121.4(5) . . ?
C10 C9 H9 119.3 . . ?
C8 C9 H9 119.3 . . ?
C11 C10 C9 120.4(5) . . ?
C11 C10 H10 119.8 . . ?
C9 C10 H10 119.8 . . ?
C10 C11 C12 121.4(5) . . ?
C10 C11 H11 119.3 . . ?
C12 C11 H11 119.3 . . ?
C7 C12 C11 116.0(5) . . ?
C7 C12 C16 122.1(4) . . ?
C11 C12 C16 121.9(4) . . ?
C8 C13 C14 112.5(4) . . ?
C8 C13 C15 111.0(5) . . ?
C14 C13 C15 109.6(5) . . ?
C8 C13 H13 107.9 . . ?
C14 C13 H13 107.9 . . ?
C15 C13 H13 107.9 . . ?
C13 C14 H14A 109.5 . . ?
C13 C14 H14B 109.5 . . ?
H14A C14 H14B 109.5 . . ?
C13 C14 H14C 109.5 . . ?
H14A C14 H14C 109.5 . . ?
H14B C14 H14C 109.5 . . ?
C13 C15 H15A 109.5 . . ?
C13 C15 H15B 109.5 . . ?
H15A C15 H15B 109.5 . . ?
C13 C15 H15C 109.5 . . ?
H15A C15 H15C 109.5 . . ?
H15B C15 H15C 109.5 . . ?
C18 C16 C17 111.3(5) . . ?
C18 C16 C12 112.7(4) . . ?
C17 C16 C12 110.5(4) . . ?
C18 C16 H16 107.3 . . ?
C17 C16 H16 107.3 . . ?
C12 C16 H16 107.3 . . ?
C16 C17 H17A 109.5 . . ?
C16 C17 H17B 109.5 . . ?
H17A C17 H17B 109.5 . . ?
C16 C17 H17C 109.5 . . ?
H17A C17 H17C 109.5 . . ?
H17B C17 H17C 109.5 . . ?
C16 C18 H18A 109.5 . . ?
C16 C18 H18B 109.5 . . ?
H18A C18 H18B 109.5 . . ?
C16 C18 H18C 109.5 . . ?
H18A C18 H18C 109.5 . . ?
H18B C18 H18C 109.5 . . ?
O C19 C20 108.6(7) . . ?
O C19 H19A 110 . . ?
C20 C19 H19A 110 . . ?
O C19 H19B 110 . . ?
C20 C19 H19B 110 . . ?
H19A C19 H19B 108.4 . . ?
C19 C20 H20A 109.5 . . ?
C19 C20 H20B 109.5 . . ?
H20A C20 H20B 109.5 . . ?
C19 C20 H20C 109.5 . . ?
H20A C20 H20C 109.5 . . ?
H20B C20 H20C 109.5 . . ?
C22 C21 O 113.9(6) . . ?
C22 C21 H21A 108.8 . . ?
O C21 H21A 108.8 . . ?
C22 C21 H21B 108.8 . . ?
O C21 H21B 108.8 . . ?
H21A C21 H21B 107.7 . . ?
C21 C22 H22A 109.5 . . ?
C21 C22 H22B 109.5 . . ?
H22A C22 H22B 109.5 . . ?
C21 C22 H22C 109.5 . . ?
H22A C22 H22C 109.5 . . ?
H22B C22 H22C 109.5 . . ?

loop_
_geom_bond_atom_site_label_1
_geom_bond_atom_site_label_2
_geom_bond_distance
_geom_bond_site_symmetry_2
_geom_bond_publ_flag
Sb Cl2 2.3663(14) 6_656 ?
Sb Cl2 2.3663(13) . ?
Sb Cl1 2.3666(14) 6_656 ?
Sb Cl1 2.3666(14) . ?
Sb Cl3 2.3725(13) 6_656 ?
Sb Cl3 2.3725(13) . ?
O C19 1.375(9) . ?
O C21 1.467(8) . ?
N C1 1.315(5) . ?
N C7 1.452(5) . ?
N H0 0.88 . ?
C1 C2 1.394(5) . ?
C1 H1 0.95 . ?
C2 C1 1.394(5) 6_556 ?
C2 C3 1.470(9) . ?
C3 C4 1.388(6) . ?
C3 C4 1.388(6) 6_556 ?
C4 C5 1.380(7) . ?
C4 H4 0.95 . ?
C5 C6 1.383(7) . ?
C5 H5 0.95 . ?
C6 C5 1.383(7) 6_556 ?
C6 H6 0.95 . ?
C7 C12 1.395(6) . ?
C7 C8 1.396(7) . ?
C8 C9 1.392(7) . ?
C8 C13 1.519(7) . ?
C9 C10 1.380(8) . ?
C9 H9 0.95 . ?
C10 C11 1.373(8) . ?
C10 H10 0.95 . ?
C11 C12 1.404(7) . ?
C11 H11 0.95 . ?
C12 C16 1.527(7) . ?
C13 C14 1.531(7) . ?
C13 C15 1.535(8) . ?
C13 H13 1 . ?
C14 H14A 0.98 . ?
C14 H14B 0.98 . ?
C14 H14C 0.98 . ?
C15 H15A 0.98 . ?
C15 H15B 0.98 . ?
C15 H15C 0.98 . ?
C16 C18 1.518(7) . ?
C16 C17 1.526(8) . ?
C16 H16 1 . ?
C17 H17A 0.98 . ?
C17 H17B 0.98 . ?
C17 H17C 0.98 . ?
C18 H18A 0.98 . ?
C18 H18B 0.98 . ?
C18 H18C 0.98 . ?
C19 C20 1.495(13) . ?
C19 H19A 0.99 . ?
C19 H19B 0.99 . ?
C20 H20A 0.98 . ?
C20 H20B 0.98 . ?
C20 H20C 0.98 . ?
C21 C22 1.461(10) . ?
C21 H21A 0.99 . ?
C21 H21B 0.99 . ?
C22 H22A 0.98 . ?
C22 H22B 0.98 . ?
C22 H22C 0.98 . ?
